data_4327346
loop_
_publ_author_name
'Albert Figuerola'
'Joan Ribas'
'David Casanova'
'Miguel Maestro'
'Santiago Alvarez'
'Carmen Diaz'

_publ_section_title
;
 Magnetism of Cyano-Bridged Ln3+-M3+ Complexes. Part II: One-Dimensional
 Complexes (Ln3+ = Eu, Tb, Dy, Ho, Er, Tm; M3+ = Fe or Co) with bpy as
 Blocking Ligand
;
_journal_name_full 'Inorganic Chemistry'
_journal_page_first 6949
_journal_page_last 6958
_journal_paper_doi 10.1021/ic050650+
_journal_volume 44
_journal_year 2005
_chemical_formula_moiety 'C32 H30 Co2 Eu2 N16 O12, 4 (H2 O), 3 (C10 H8 N2)'
_chemical_formula_sum 'C62 H72 Co2 Eu2 N22 O16'
_chemical_formula_weight 1803.20
_chemical_name_systematic
; 
 ? 
;
_space_group_IT_number 2
_symmetry_cell_setting triclinic
_symmetry_space_group_name_Hall '-P 1'
_symmetry_space_group_name_H-M 'P -1'
_atom_sites_solution_hydrogens geom
_atom_sites_solution_primary direct
_atom_sites_solution_secondary difmap
_audit_creation_method SHELXL-97
_cell_angle_alpha 83.0220(10)
_cell_angle_beta 84.0010(10)
_cell_angle_gamma 64.2170(10)
_cell_formula_units_Z 1
_cell_length_a 9.7263(6)
_cell_length_b 10.6415(7)
_cell_length_c 20.0284(13)
_cell_measurement_temperature 298(2)
_cell_volume 1849.7(2)
_computing_cell_refinement 'Bruker SAINT'
_computing_data_collection 'Bruker SMART'
_computing_data_reduction 'Bruker SHELXTL'
_computing_molecular_graphics 'Bruker SHELXTL'
_computing_publication_material 'Bruker SHELXTL'
_computing_structure_refinement 'SHELXL-97 (Sheldrick, 1997)'
_computing_structure_solution 'SHELXS-97 (Sheldrick, 1990)'
_diffrn_ambient_temperature 298(2)
_diffrn_measured_fraction_theta_full 0.917
_diffrn_measured_fraction_theta_max 0.917
_diffrn_measurement_device_type 'CCD area detector'
_diffrn_measurement_method 'phi and omega scans'
_diffrn_radiation_monochromator graphite
_diffrn_radiation_source 'fine-focus sealed tube'
_diffrn_radiation_type MoK\a
_diffrn_radiation_wavelength 0.71073
_diffrn_reflns_av_R_equivalents 0.0192
_diffrn_reflns_av_sigmaI/netI 0.0386
_diffrn_reflns_limit_h_max 11
_diffrn_reflns_limit_h_min -12
_diffrn_reflns_limit_k_max 12
_diffrn_reflns_limit_k_min -13
_diffrn_reflns_limit_l_max 12
_diffrn_reflns_limit_l_min -26
_diffrn_reflns_number 11940
_diffrn_reflns_theta_full 28.24
_diffrn_reflns_theta_max 28.24
_diffrn_reflns_theta_min 2.05
_exptl_absorpt_coefficient_mu 2.191
_exptl_absorpt_correction_T_max 0.7206
_exptl_absorpt_correction_T_min 0.4071
_exptl_absorpt_correction_type Semi-empirical
_exptl_absorpt_process_details SADABS
_exptl_crystal_colour Colourless
_exptl_crystal_density_diffrn 1.619
_exptl_crystal_description Block
_exptl_crystal_F_000 906
_exptl_crystal_size_max 0.50
_exptl_crystal_size_mid 0.21
_exptl_crystal_size_min 0.16
_refine_diff_density_max 0.638
_refine_diff_density_min -0.896
_refine_diff_density_rms 0.083
_refine_ls_extinction_method none
_refine_ls_goodness_of_fit_ref 1.016
_refine_ls_hydrogen_treatment mixed
_refine_ls_matrix_type full
_refine_ls_number_parameters 490
_refine_ls_number_reflns 8377
_refine_ls_number_restraints 0
_refine_ls_restrained_S_all 1.016
_refine_ls_R_factor_all 0.0325
_refine_ls_R_factor_gt 0.0267
_refine_ls_shift/su_max 0.002
_refine_ls_shift/su_mean 0.000
_refine_ls_structure_factor_coef Fsqd
_refine_ls_weighting_details 'calc w=1/[\s^2^(Fo^2^)+(0.0369P)^2^+0.0000P] where P=(Fo^2^+2Fc^2^)/3'
_refine_ls_weighting_scheme calc
_refine_ls_wR_factor_gt 0.0645
_refine_ls_wR_factor_ref 0.0666
_reflns_number_gt 7486
_reflns_number_total 8377
_reflns_threshold_expression >2sigma(I)
_cod_data_source_file ic0506502Bsi20050427_121801_07.cif
_cod_data_source_block complex8
_cod_database_code 4327346

loop_
_symmetry_equiv_pos_as_xyz
'x, y, z'
'-x, -y, -z'

loop_
_atom_site_label
_atom_site_type_symbol
_atom_site_fract_x
_atom_site_fract_y
_atom_site_fract_z
_atom_site_U_iso_or_equiv
_atom_site_adp_type
_atom_site_occupancy
_atom_site_symmetry_multiplicity
_atom_site_calc_flag
_atom_site_refinement_flags
_atom_site_disorder_assembly
_atom_site_disorder_group
Eu1 Eu 0.786763(13) 0.591244(12) 0.743980(6) 0.02041(5) Uani 1 1 d . . .
Co1 Co 0.23268(4) 1.04486(3) 0.726062(17) 0.02286(8) Uani 1 1 d . . .
O1 O 0.7634(3) 0.4824(2) 0.85283(10) 0.0456(6) Uani 1 1 d . . .
H1A H 0.7763 0.5105 0.8893 0.055 Uiso 1 1 d R . .
H1B H 0.7728 0.3884 0.8587 0.055 Uiso 1 1 d R . .
O2 O 0.6423(2) 0.46303(19) 0.73147(9) 0.0297(4) Uani 1 1 d . . .
H2A H 0.6843 0.3773 0.7365 0.036 Uiso 1 1 d R . .
H2B H 0.5791 0.4857 0.6980 0.036 Uiso 1 1 d R . .
O3 O 0.7869(2) 0.5788(2) 0.62391(9) 0.0349(5) Uani 1 1 d . . .
H3A H 0.7362 0.5301 0.6153 0.042 Uiso 1 1 d R . .
H3B H 0.7243 0.6591 0.5973 0.042 Uiso 1 1 d R . .
O4 O 0.8202(2) 0.7912(2) 0.68330(10) 0.0392(5) Uani 1 1 d . . .
H4A H 0.7553 0.8128 0.6480 0.047 Uiso 1 1 d R . .
H4B H 0.8793 0.8237 0.6923 0.047 Uiso 1 1 d R . .
N1 N 1.0273(3) 0.5902(2) 0.78455(11) 0.0288(5) Uani 1 1 d . . .
N2 N 0.7459(3) 0.7593(2) 0.83508(12) 0.0343(5) Uani 1 1 d . . .
N3 N 0.5163(3) 0.7673(2) 0.72789(12) 0.0324(5) Uani 1 1 d . . .
N4 N 0.3018(3) 1.0779(3) 0.57419(14) 0.0467(7) Uani 1 1 d . . .
N5 N 0.0057(3) 0.9241(3) 0.70988(13) 0.0379(6) Uani 1 1 d . . .
N6 N 0.1742(4) 1.0077(3) 0.87834(15) 0.0572(8) Uani 1 1 d . . .
N7 N 0.4614(3) 1.1595(3) 0.74431(17) 0.0554(8) Uani 1 1 d . . .
N8 N 0.9811(3) 0.3437(2) 0.72843(12) 0.0321(5) Uani 1 1 d . . .
N9 N 0.7441(3) 0.3521(3) 0.58763(12) 0.0358(6) Uani 1 1 d . . .
N10 N 0.4568(3) 0.5471(3) 0.61676(14) 0.0448(6) Uani 1 1 d . . .
C1 C 1.1659(3) 0.5049(3) 0.75960(15) 0.0372(7) Uani 1 1 d . . .
H1C H 1.1715 0.4439 0.7288 0.045 Uiso 1 1 calc R . .
C2 C 1.3006(4) 0.5024(4) 0.77688(18) 0.0473(8) Uani 1 1 d . . .
H2C H 1.3942 0.4404 0.7586 0.057 Uiso 1 1 calc R . .
C3 C 1.2941(4) 0.5924(4) 0.8212(2) 0.0549(10) Uani 1 1 d . . .
H3C H 1.3833 0.5936 0.8332 0.066 Uiso 1 1 calc R . .
C4 C 1.1518(4) 0.6829(4) 0.84853(18) 0.0490(8) Uani 1 1 d . . .
H4C H 1.1450 0.7449 0.8790 0.059 Uiso 1 1 calc R . .
C5 C 1.0206(3) 0.6787(3) 0.82942(14) 0.0329(6) Uani 1 1 d . . .
C6 C 0.8660(4) 0.7707(3) 0.85714(14) 0.0341(6) Uani 1 1 d . . .
C7 C 0.8457(5) 0.8624(4) 0.90514(18) 0.0557(10) Uani 1 1 d . . .
H7A H 0.9296 0.8698 0.9195 0.067 Uiso 1 1 calc R . .
C8 C 0.7012(5) 0.9419(4) 0.93118(19) 0.0614(11) Uani 1 1 d . . .
H8A H 0.6867 1.0030 0.9635 0.074 Uiso 1 1 calc R . .
C9 C 0.5788(5) 0.9310(4) 0.90944(17) 0.0537(9) Uani 1 1 d . . .
H9B H 0.4800 0.9843 0.9263 0.064 Uiso 1 1 calc R . .
C10 C 0.6059(4) 0.8383(3) 0.86158(15) 0.0433(8) Uani 1 1 d . . .
H10B H 0.5227 0.8302 0.8469 0.052 Uiso 1 1 calc R . .
C11 C 0.4046(3) 0.8672(3) 0.72698(13) 0.0261(5) Uani 1 1 d . . .
C12 C 0.2711(3) 1.0679(3) 0.63093(15) 0.0308(6) Uani 1 1 d . . .
C13 C 0.0924(3) 0.9675(3) 0.71529(13) 0.0270(6) Uani 1 1 d . . .
C14 C 0.1983(3) 1.0207(3) 0.82104(15) 0.0328(6) Uani 1 1 d . . .
C15 C 0.3733(3) 1.1192(3) 0.73772(15) 0.0319(6) Uani 1 1 d . . .
C16 C 1.0722(3) 0.2299(3) 0.72654(14) 0.0268(5) Uani 1 1 d . . .
C17 C 0.8864(4) 0.2523(3) 0.58006(15) 0.0396(7) Uani 1 1 d . . .
H17A H 0.9674 0.2747 0.5842 0.047 Uiso 1 1 calc R . .
C18 C 0.9196(4) 0.1175(3) 0.56635(16) 0.0435(8) Uani 1 1 d . . .
H18A H 1.0203 0.0509 0.5613 0.052 Uiso 1 1 calc R . .
C19 C 0.8009(4) 0.0846(3) 0.56037(18) 0.0512(9) Uani 1 1 d . . .
H19A H 0.8197 -0.0052 0.5512 0.061 Uiso 1 1 calc R . .
C20 C 0.6522(4) 0.1861(3) 0.56805(17) 0.0462(8) Uani 1 1 d . . .
H20A H 0.5700 0.1651 0.5646 0.055 Uiso 1 1 calc R . .
C21 C 0.6277(3) 0.3196(3) 0.58100(14) 0.0341(6) Uani 1 1 d . . .
C22 C 0.4698(3) 0.4355(3) 0.58756(14) 0.0351(6) Uani 1 1 d . . .
C23 C 0.3444(4) 0.4283(4) 0.56424(19) 0.0539(9) Uani 1 1 d . . .
H23A H 0.3559 0.3488 0.5449 0.065 Uiso 1 1 calc R . .
C24 C 0.2019(4) 0.5401(4) 0.56988(19) 0.0596(10) Uani 1 1 d . . .
H24A H 0.1160 0.5360 0.5558 0.072 Uiso 1 1 calc R . .
C25 C 0.1901(4) 0.6574(4) 0.59676(17) 0.0532(9) Uani 1 1 d . . .
H25A H 0.0970 0.7362 0.5991 0.064 Uiso 1 1 calc R . .
C26 C 0.3185(4) 0.6559(4) 0.62004(18) 0.0555(10) Uani 1 1 d . . .
H26A H 0.3092 0.7348 0.6392 0.067 Uiso 1 1 calc R . .
O1S O 0.7283(2) 0.1810(2) 0.75851(12) 0.0476(6) Uani 1 1 d . . .
H1X H 0.6329 0.1729 0.7533 0.057 Uiso 1 1 d R . .
H1Y H 0.7955 0.1138 0.7403 0.057 Uiso 1 1 d R . .
O2S O 0.6404(3) 0.8488(2) 0.56404(11) 0.0486(6) Uani 1 1 d . . .
H2X H 0.5377 0.8945 0.5739 0.062(12) Uiso 1 1 d R . .
H2Y H 0.6677 0.8770 0.5192 0.100(17) Uiso 1 1 d R . .
O3X O 0.8229(13) 0.2047(8) 0.8795(2) 0.065(2) Uani 0.699(19) 1 d P A 1
O3Y O 0.724(2) 0.2591(14) 0.8880(5) 0.048(4) Uani 0.301(19) 1 d P A 2
O4S O 0.9283(10) 0.0951(9) 0.9859(4) 0.109(2) Uani 0.50 1 d P . .
O5S O 0.2798(14) 0.7756(11) 0.9786(5) 0.161(4) Uani 0.50 1 d P . .
N1S N 0.8072(4) 0.5355(3) -0.01811(14) 0.0582(8) Uani 1 1 d . . .
C1S C 0.6630(6) 0.6055(5) 0.0058(2) 0.0693(12) Uani 1 1 d . . .
H1X H 0.5850 0.5995 -0.0149 0.083 Uiso 1 1 calc R . .
C2S C 0.6246(6) 0.6864(4) 0.0596(2) 0.0695(12) Uani 1 1 d . . .
H2X H 0.5231 0.7312 0.0756 0.083 Uiso 1 1 calc R . .
C3S C 0.7373(6) 0.7001(4) 0.08922(19) 0.0680(13) Uani 1 1 d . . .
H3X H 0.7139 0.7569 0.1244 0.082 Uiso 1 1 calc R . .
C4S C 0.8864(6) 0.6276(4) 0.06552(17) 0.0616(11) Uani 1 1 d . . .
H4X H 0.9651 0.6353 0.0847 0.074 Uiso 1 1 calc R . .
C5S C 0.9198(5) 0.5424(3) 0.01269(15) 0.0515(10) Uani 1 1 d . . .

loop_
_atom_site_aniso_label
_atom_site_aniso_U_11
_atom_site_aniso_U_22
_atom_site_aniso_U_33
_atom_site_aniso_U_23
_atom_site_aniso_U_13
_atom_site_aniso_U_12
Eu1 0.01624(7) 0.01572(7) 0.02689(7) -0.00295(4) -0.00374(5) -0.00380(5)
Co1 0.01536(16) 0.01674(16) 0.03292(19) -0.00429(13) -0.00307(13) -0.00264(13)
O1 0.0757(17) 0.0451(13) 0.0293(11) -0.0019(9) -0.0077(10) -0.0376(12)
O2 0.0235(9) 0.0259(9) 0.0409(11) -0.0037(8) -0.0069(8) -0.0104(8)
O3 0.0430(12) 0.0306(10) 0.0330(10) -0.0024(8) -0.0046(9) -0.0170(9)
O4 0.0451(12) 0.0357(11) 0.0475(12) 0.0110(9) -0.0211(10) -0.0268(10)
N1 0.0252(11) 0.0282(12) 0.0342(12) 0.0020(9) -0.0074(9) -0.0126(10)
N2 0.0370(13) 0.0272(12) 0.0336(13) -0.0060(10) -0.0084(10) -0.0067(11)
N3 0.0211(11) 0.0232(11) 0.0478(14) -0.0059(10) -0.0083(10) -0.0025(10)
N4 0.0432(16) 0.0522(17) 0.0415(16) -0.0023(13) -0.0011(12) -0.0182(14)
N5 0.0335(13) 0.0349(14) 0.0498(16) 0.0009(11) -0.0072(11) -0.0189(12)
N6 0.066(2) 0.060(2) 0.0418(17) -0.0078(14) 0.0000(15) -0.0242(17)
N7 0.0405(16) 0.0544(18) 0.080(2) -0.0144(16) -0.0064(15) -0.0257(15)
N8 0.0229(11) 0.0211(11) 0.0481(14) -0.0050(10) -0.0061(10) -0.0043(10)
N9 0.0362(13) 0.0345(13) 0.0364(13) -0.0090(10) -0.0057(11) -0.0125(11)
N10 0.0350(14) 0.0423(15) 0.0535(16) -0.0158(12) -0.0102(12) -0.0085(12)
C1 0.0284(14) 0.0361(16) 0.0461(17) -0.0001(13) -0.0028(13) -0.0138(13)
C2 0.0277(15) 0.052(2) 0.064(2) 0.0035(17) -0.0039(15) -0.0205(15)
C3 0.0401(19) 0.061(2) 0.074(3) 0.0155(19) -0.0238(18) -0.0330(18)
C4 0.056(2) 0.0469(19) 0.059(2) 0.0016(16) -0.0203(17) -0.0338(18)
C5 0.0403(16) 0.0303(14) 0.0342(15) 0.0063(11) -0.0123(12) -0.0208(13)
C6 0.0464(17) 0.0283(14) 0.0319(14) -0.0005(11) -0.0073(13) -0.0193(13)
C7 0.073(3) 0.060(2) 0.053(2) -0.0227(17) -0.0017(19) -0.042(2)
C8 0.086(3) 0.052(2) 0.055(2) -0.0305(18) 0.009(2) -0.035(2)
C9 0.063(2) 0.0388(18) 0.0448(19) -0.0153(15) 0.0074(17) -0.0076(17)
C10 0.0397(17) 0.0421(18) 0.0389(17) -0.0129(14) -0.0044(14) -0.0063(15)
C11 0.0206(12) 0.0221(13) 0.0338(14) -0.0043(10) -0.0056(10) -0.0063(11)
C12 0.0215(13) 0.0262(14) 0.0416(16) -0.0043(12) -0.0017(11) -0.0069(11)
C13 0.0234(12) 0.0187(12) 0.0332(14) -0.0012(10) -0.0038(11) -0.0036(11)
C14 0.0291(14) 0.0248(13) 0.0415(17) -0.0074(12) -0.0033(12) -0.0073(12)
C15 0.0199(13) 0.0264(14) 0.0493(17) -0.0064(12) -0.0047(12) -0.0084(11)
C16 0.0184(12) 0.0236(13) 0.0383(15) -0.0039(11) -0.0039(10) -0.0079(11)
C17 0.0339(16) 0.0461(18) 0.0380(16) -0.0105(13) -0.0060(13) -0.0139(14)
C18 0.0431(18) 0.0345(16) 0.0424(17) -0.0085(13) -0.0058(14) -0.0049(14)
C19 0.059(2) 0.0312(17) 0.061(2) -0.0113(15) -0.0035(18) -0.0150(16)
C20 0.0477(19) 0.0394(18) 0.058(2) -0.0101(15) -0.0039(16) -0.0226(16)
C21 0.0392(16) 0.0352(15) 0.0292(14) -0.0058(12) -0.0042(12) -0.0158(13)
C22 0.0350(15) 0.0399(16) 0.0302(14) -0.0020(12) -0.0058(12) -0.0152(13)
C23 0.046(2) 0.053(2) 0.067(2) -0.0092(18) -0.0170(18) -0.0206(18)
C24 0.0382(19) 0.077(3) 0.063(2) -0.002(2) -0.0177(17) -0.022(2)
C25 0.0329(17) 0.061(2) 0.047(2) -0.0050(17) -0.0081(15) -0.0024(17)
C26 0.0404(19) 0.053(2) 0.062(2) -0.0211(18) -0.0089(17) -0.0050(17)
O1S 0.0292(11) 0.0355(12) 0.0809(17) -0.0140(11) -0.0044(11) -0.0139(10)
O2S 0.0431(13) 0.0450(13) 0.0461(13) 0.0118(10) -0.0050(10) -0.0115(11)
O3X 0.087(7) 0.052(3) 0.063(3) -0.002(2) 0.005(3) -0.039(4)
O3Y 0.054(10) 0.036(6) 0.058(6) 0.000(4) 0.001(5) -0.025(6)
O4S 0.121(7) 0.129(6) 0.084(5) -0.001(4) -0.019(4) -0.059(5)
O5S 0.215(12) 0.169(10) 0.095(6) -0.027(6) -0.006(6) -0.074(9)
N1S 0.087(3) 0.0556(19) 0.0387(16) -0.0045(14) -0.0082(16) -0.0353(19)
C1S 0.100(4) 0.070(3) 0.047(2) 0.004(2) -0.014(2) -0.045(3)
C2S 0.090(3) 0.059(3) 0.048(2) 0.0005(19) -0.001(2) -0.023(2)
C3S 0.108(4) 0.042(2) 0.042(2) -0.0054(16) -0.010(2) -0.018(2)
C4S 0.103(3) 0.042(2) 0.0391(19) -0.0013(16) -0.020(2) -0.028(2)
C5S 0.095(3) 0.0350(17) 0.0267(16) 0.0047(13) -0.0140(17) -0.0294(18)

loop_
_atom_type_symbol
_atom_type_description
_atom_type_scat_dispersion_real
_atom_type_scat_dispersion_imag
_atom_type_scat_source
C C 0.0033 0.0016 'International Tables Vol C Tables 4.2.6.8 and 6.1.1.4'
H H 0.0000 0.0000 'International Tables Vol C Tables 4.2.6.8 and 6.1.1.4'
N N 0.0061 0.0033 'International Tables Vol C Tables 4.2.6.8 and 6.1.1.4'
O O 0.0106 0.0060 'International Tables Vol C Tables 4.2.6.8 and 6.1.1.4'
Co Co 0.3494 0.9721 'International Tables Vol C Tables 4.2.6.8 and 6.1.1.4'
Eu Eu -0.1578 3.6682 'International Tables Vol C Tables 4.2.6.8 and 6.1.1.4'

loop_
_geom_angle_atom_site_label_1
_geom_angle_atom_site_label_2
_geom_angle_atom_site_label_3
_geom_angle
_geom_angle_site_symmetry_1
_geom_angle_site_symmetry_3
O1 Eu1 O2 74.13(7) . .
O1 Eu1 O3 144.87(7) . .
O2 Eu1 O3 73.80(7) . .
O1 Eu1 O4 144.17(7) . .
O2 Eu1 O4 136.39(7) . .
O3 Eu1 O4 70.95(7) . .
O1 Eu1 N3 101.47(8) . .
O2 Eu1 N3 73.04(7) . .
O3 Eu1 N3 82.48(7) . .
O4 Eu1 N3 77.61(7) . .
O1 Eu1 N8 80.05(8) . .
O2 Eu1 N8 74.27(7) . .
O3 Eu1 N8 77.82(7) . .
O4 Eu1 N8 120.98(7) . .
N3 Eu1 N8 145.40(8) . .
O1 Eu1 N1 85.54(8) . .
O2 Eu1 N1 147.94(7) . .
O3 Eu1 N1 115.71(7) . .
O4 Eu1 N1 72.73(7) . .
N3 Eu1 N1 136.48(8) . .
N8 Eu1 N1 78.04(7) . .
O1 Eu1 N2 70.04(7) . .
O2 Eu1 N2 127.94(7) . .
O3 Eu1 N2 143.59(7) . .
O4 Eu1 N2 74.79(7) . .
N3 Eu1 N2 78.48(8) . .
N8 Eu1 N2 132.18(8) . .
N1 Eu1 N2 63.57(8) . .
O1 Eu1 H4A 156.3 . .
O2 Eu1 H4A 117.0 . .
O3 Eu1 H4A 56.2 . .
O4 Eu1 H4A 19.3 . .
N3 Eu1 H4A 65.4 . .
N8 Eu1 H4A 122.3 . .
N1 Eu1 H4A 91.3 . .
N2 Eu1 H4A 87.5 . .
C15 Co1 C11 86.23(11) . .
C15 Co1 C14 90.69(13) . .
C11 Co1 C14 90.89(11) . .
C15 Co1 C16 88.74(11) . 1_465
C11 Co1 C16 174.96(12) . 1_465
C14 Co1 C16 88.95(11) . 1_465
C15 Co1 C12 88.52(13) . .
C11 Co1 C12 88.37(11) . .
C14 Co1 C12 178.95(12) . .
C16 Co1 C12 91.73(11) 1_465 .
C15 Co1 C13 179.13(12) . .
C11 Co1 C13 93.13(11) . .
C14 Co1 C13 88.73(12) . .
C16 Co1 C13 91.90(11) 1_465 .
C12 Co1 C13 92.05(12) . .
Eu1 O1 H1A 122.8 . .
Eu1 O1 H1B 121.3 . .
H1A O1 H1B 112.9 . .
Eu1 O2 H2A 118.8 . .
Eu1 O2 H2B 122.1 . .
H2A O2 H2B 106.7 . .
Eu1 O3 H3A 111.3 . .
Eu1 O3 H3B 119.2 . .
H3A O3 H3B 92.9 . .
Eu1 O4 H4A 100.8 . .
Eu1 O4 H4B 126.5 . .
H4A O4 H4B 132.6 . .
C1 N1 C5 117.5(3) . .
C1 N1 Eu1 120.4(2) . .
C5 N1 Eu1 122.01(18) . .
C10 N2 C6 117.8(3) . .
C10 N2 Eu1 121.7(2) . .
C6 N2 Eu1 120.51(19) . .
C11 N3 Eu1 163.9(2) . .
C16 N8 Eu1 174.6(2) . .
C17 N9 C21 118.1(3) . .
C22 N10 C26 117.7(3) . .
N1 C1 C2 123.8(3) . .
N1 C1 H1C 118.1 . .
C2 C1 H1C 118.1 . .
C3 C2 C1 118.8(3) . .
C3 C2 H2C 120.6 . .
C1 C2 H2C 120.6 . .
C2 C3 C4 119.2(3) . .
C2 C3 H3C 120.4 . .
C4 C3 H3C 120.4 . .
C5 C4 C3 119.0(3) . .
C5 C4 H4C 120.5 . .
C3 C4 H4C 120.5 . .
N1 C5 C4 121.7(3) . .
N1 C5 C6 116.5(3) . .
C4 C5 C6 121.8(3) . .
N2 C6 C7 121.2(3) . .
N2 C6 C5 117.2(2) . .
C7 C6 C5 121.5(3) . .
C8 C7 C6 119.6(4) . .
C8 C7 H7A 120.2 . .
C6 C7 H7A 120.2 . .
C9 C8 C7 119.7(3) . .
C9 C8 H8A 120.1 . .
C7 C8 H8A 120.1 . .
C8 C9 C10 118.1(3) . .
C8 C9 H9B 120.9 . .
C10 C9 H9B 120.9 . .
N2 C10 C9 123.6(3) . .
N2 C10 H10B 118.2 . .
C9 C10 H10B 118.2 . .
N3 C11 Co1 173.3(2) . .
N4 C12 Co1 176.6(3) . .
N5 C13 Co1 178.2(3) . .
N6 C14 Co1 178.5(3) . .
N7 C15 Co1 177.7(3) . .
N8 C16 Co1 176.1(2) . 1_645
N9 C17 C18 123.3(3) . .
N9 C17 H17A 118.3 . .
C18 C17 H17A 118.3 . .
C19 C18 C17 118.4(3) . .
C19 C18 H18A 120.8 . .
C17 C18 H18A 120.8 . .
C18 C19 C20 119.5(3) . .
C18 C19 H19A 120.3 . .
C20 C19 H19A 120.3 . .
C19 C20 C21 119.0(3) . .
C19 C20 H20A 120.5 . .
C21 C20 H20A 120.5 . .
N9 C21 C20 121.8(3) . .
N9 C21 C22 116.6(3) . .
C20 C21 C22 121.7(3) . .
N10 C22 C23 121.8(3) . .
N10 C22 C21 116.2(3) . .
C23 C22 C21 122.0(3) . .
C24 C23 C22 119.5(4) . .
C24 C23 H23A 120.2 . .
C22 C23 H23A 120.2 . .
C25 C24 C23 118.6(4) . .
C25 C24 H24A 120.7 . .
C23 C24 H24A 120.7 . .
C26 C25 C24 118.6(3) . .
C26 C25 H25A 120.7 . .
C24 C25 H25A 120.7 . .
N10 C26 C25 123.7(4) . .
N10 C26 H26A 118.1 . .
C25 C26 H26A 118.1 . .
H1X O1S H1Y 104.3 . .
H2X O2S H2Y 111.3 . .
C1S N1S C5S 118.2(3) . .
N1S C1S C2S 123.1(5) . .
N1S C1S H1X 118.5 . .
C2S C1S H1X 118.5 . .
C3S C2S C1S 119.3(5) . .
C3S C2S H2X 120.4 . .
C1S C2S H2X 120.4 . .
C2S C3S C4S 118.3(4) . .
C2S C3S H3X 120.9 . .
C4S C3S H3X 120.9 . .
C3S C4S C5S 120.2(4) . .
C3S C4S H4X 119.9 . .
C5S C4S H4X 119.9 . .
N1S C5S C4S 120.8(4) . .
N1S C5S C5S 117.2(4) . 2_765
C4S C5S C5S 121.9(5) . 2_765

loop_
_geom_bond_atom_site_label_1
_geom_bond_atom_site_label_2
_geom_bond_distance
_geom_bond_site_symmetry_2
Eu1 O1 2.379(2) .
Eu1 O2 2.3922(19) .
Eu1 O3 2.4244(19) .
Eu1 O4 2.4503(19) .
Eu1 N3 2.505(2) .
Eu1 N8 2.521(2) .
Eu1 N1 2.550(2) .
Eu1 N2 2.590(2) .
Eu1 H4A 2.7830 .
Co1 C15 1.898(3) .
Co1 C11 1.903(2) .
Co1 C14 1.902(3) .
Co1 C16 1.908(3) 1_465
Co1 C12 1.910(3) .
Co1 C13 1.915(3) .
O1 H1A 0.8617 .
O1 H1B 0.9572 .
O2 H2A 0.8193 .
O2 H2B 0.8957 .
O3 H3A 0.8958 .
O3 H3B 0.9438 .
O4 H4A 0.9383 .
O4 H4B 0.8319 .
N1 C1 1.340(3) .
N1 C5 1.356(4) .
N2 C10 1.343(4) .
N2 C6 1.348(4) .
N3 C11 1.142(3) .
N4 C12 1.149(4) .
N5 C13 1.143(4) .
N6 C14 1.151(4) .
N7 C15 1.137(4) .
N8 C16 1.150(3) .
N9 C17 1.336(4) .
N9 C21 1.342(4) .
N10 C22 1.338(4) .
N10 C26 1.342(4) .
C1 C2 1.378(4) .
C1 H1C 0.9300 .
C2 C3 1.361(5) .
C2 H2C 0.9300 .
C3 C4 1.397(5) .
C3 H3C 0.9300 .
C4 C5 1.390(4) .
C4 H4C 0.9300 .
C5 C6 1.485(4) .
C6 C7 1.392(4) .
C7 C8 1.372(6) .
C7 H7A 0.9300 .
C8 C9 1.364(6) .
C8 H8A 0.9300 .
C9 C10 1.383(5) .
C9 H9B 0.9300 .
C10 H10B 0.9300 .
C16 Co1 1.908(3) 1_645
C17 C18 1.383(4) .
C17 H17A 0.9300 .
C18 C19 1.364(5) .
C18 H18A 0.9300 .
C19 C20 1.385(5) .
C19 H19A 0.9300 .
C20 C21 1.387(4) .
C20 H20A 0.9300 .
C21 C22 1.498(4) .
C22 C23 1.386(5) .
C23 C24 1.384(5) .
C23 H23A 0.9300 .
C24 C25 1.373(6) .
C24 H24A 0.9300 .
C25 C26 1.371(5) .
C25 H25A 0.9300 .
C26 H26A 0.9300 .
O1S H1X 0.9864 .
O1S H1Y 0.8242 .
O2S H2X 0.9124 .
O2S H2Y 0.9593 .
N1S C1S 1.337(5) .
N1S C5S 1.345(5) .
C1S C2S 1.380(6) .
C1S H1X 0.9300 .
C2S C3S 1.368(7) .
C2S H2X 0.9300 .
C3S C4S 1.376(6) .
C3S H3X 0.9300 .
C4S C5S 1.397(5) .
C4S H4X 0.9300 .
C5S C5S 1.492(8) 2_765

loop_
_geom_hbond_atom_site_label_D
_geom_hbond_atom_site_label_H
_geom_hbond_atom_site_label_A
_geom_hbond_distance_DH
_geom_hbond_distance_HA
_geom_hbond_distance_DA
_geom_hbond_angle_DHA
_geom_hbond_site_symmetry_A
O1 H1B O3Y 0.96 1.67 2.575(9) 156.4 .
O1 H1B O3X 0.96 1.80 2.747(6) 168.4 .
O2 H2A O1S 0.82 1.94 2.741(3) 164.2 .
O2 H2B N10 0.90 1.99 2.881(3) 172.2 .
O3 H3A N9 0.90 2.01 2.808(3) 148.4 .
O3 H3A N10 0.90 2.64 3.390(4) 141.7 .
O3 H3B O2S 0.94 1.88 2.771(3) 156.5 .
O4 H4A O2S 0.94 2.02 2.954(3) 172.5 .
O2S H2X N4 0.91 2.28 3.135(4) 156.8 .
O1 H1A N1S 0.86 1.98 2.824(4) 167.4 1_556
O4 H4B N5 0.83 2.02 2.852(3) 173.5 1_655
O1S H1X N7 0.99 1.76 2.750(4) 179.5 1_545
O1S H1Y N5 0.82 2.25 3.064(3) 167.9 1_645
O2S H2Y N4 0.96 1.90 2.850(3) 170.2 2_676

loop_
_geom_torsion_atom_site_label_1
_geom_torsion_atom_site_label_2
_geom_torsion_atom_site_label_3
_geom_torsion_atom_site_label_4
_geom_torsion
_geom_torsion_site_symmetry_1
_geom_torsion_site_symmetry_4
O1 Eu1 N1 C1 109.4(2) . .
O2 Eu1 N1 C1 59.3(3) . .
O3 Eu1 N1 C1 -41.4(2) . .
O4 Eu1 N1 C1 -99.4(2) . .
N3 Eu1 N1 C1 -148.59(19) . .
N8 Eu1 N1 C1 28.7(2) . .
N2 Eu1 N1 C1 179.3(2) . .
O1 Eu1 N1 C5 -73.5(2) . .
O2 Eu1 N1 C5 -123.6(2) . .
O3 Eu1 N1 C5 135.72(19) . .
O4 Eu1 N1 C5 77.7(2) . .
N3 Eu1 N1 C5 28.5(2) . .
N8 Eu1 N1 C5 -154.2(2) . .
N2 Eu1 N1 C5 -3.58(19) . .
O1 Eu1 N2 C10 -82.2(2) . .
O2 Eu1 N2 C10 -32.9(3) . .
O3 Eu1 N2 C10 84.6(3) . .
O4 Eu1 N2 C10 104.8(2) . .
N3 Eu1 N2 C10 24.7(2) . .
N8 Eu1 N2 C10 -136.9(2) . .
N1 Eu1 N2 C10 -177.2(2) . .
O1 Eu1 N2 C6 98.3(2) . .
O2 Eu1 N2 C6 147.56(19) . .
O3 Eu1 N2 C6 -95.0(2) . .
O4 Eu1 N2 C6 -74.8(2) . .
N3 Eu1 N2 C6 -154.9(2) . .
N8 Eu1 N2 C6 43.5(2) . .
N1 Eu1 N2 C6 3.21(19) . .
O1 Eu1 N3 C11 91.9(8) . .
O2 Eu1 N3 C11 161.2(8) . .
O3 Eu1 N3 C11 -123.5(8) . .
O4 Eu1 N3 C11 -51.4(8) . .
N8 Eu1 N3 C11 -179.0(8) . .
N1 Eu1 N3 C11 -3.7(9) . .
N2 Eu1 N3 C11 25.3(8) . .
O1 Eu1 N8 C16 -35(2) . .
O2 Eu1 N8 C16 -111(2) . .
O3 Eu1 N8 C16 173(2) . .
O4 Eu1 N8 C16 114(2) . .
N3 Eu1 N8 C16 -130(2) . .
N1 Eu1 N8 C16 53(2) . .
N2 Eu1 N8 C16 17(2) . .
C5 N1 C1 C2 0.0(4) . .
Eu1 N1 C1 C2 177.2(2) . .
N1 C1 C2 C3 -0.8(5) . .
C1 C2 C3 C4 0.9(5) . .
C2 C3 C4 C5 -0.2(5) . .
C1 N1 C5 C4 0.7(4) . .
Eu1 N1 C5 C4 -176.4(2) . .
C1 N1 C5 C6 -179.1(2) . .
Eu1 N1 C5 C6 3.7(3) . .
C3 C4 C5 N1 -0.6(5) . .
C3 C4 C5 C6 179.2(3) . .
C10 N2 C6 C7 -0.8(4) . .
Eu1 N2 C6 C7 178.8(2) . .
C10 N2 C6 C5 177.7(2) . .
Eu1 N2 C6 C5 -2.8(3) . .
N1 C5 C6 N2 -0.5(4) . .
C4 C5 C6 N2 179.6(3) . .
N1 C5 C6 C7 177.9(3) . .
C4 C5 C6 C7 -2.0(4) . .
N2 C6 C7 C8 0.7(5) . .
C5 C6 C7 C8 -177.7(3) . .
C6 C7 C8 C9 -0.5(6) . .
C7 C8 C9 C10 0.3(6) . .
C6 N2 C10 C9 0.7(5) . .
Eu1 N2 C10 C9 -178.9(3) . .
C8 C9 C10 N2 -0.4(5) . .
Eu1 N3 C11 Co1 21(3) . .
C15 Co1 C11 N3 -4(2) . .
C14 Co1 C11 N3 -94(2) . .
C16 Co1 C11 N3 -6(3) 1_465 .
C12 Co1 C11 N3 85(2) . .
C13 Co1 C11 N3 177(2) . .
C15 Co1 C12 N4 54(5) . .
C11 Co1 C12 N4 -32(5) . .
C14 Co1 C12 N4 13(10) . .
C16 Co1 C12 N4 143(5) 1_465 .
C13 Co1 C12 N4 -125(5) . .
C15 Co1 C13 N5 103(11) . .
C11 Co1 C13 N5 146(8) . .
C14 Co1 C13 N5 55(8) . .
C16 Co1 C13 N5 -34(8) 1_465 .
C12 Co1 C13 N5 -125(8) . .
C15 Co1 C14 N6 129(11) . .
C11 Co1 C14 N6 -145(11) . .
C16 Co1 C14 N6 40(11) 1_465 .
C12 Co1 C14 N6 170(9) . .
C13 Co1 C14 N6 -52(11) . .
C11 Co1 C15 N7 10(8) . .
C14 Co1 C15 N7 101(8) . .
C16 Co1 C15 N7 -170(8) 1_465 .
C12 Co1 C15 N7 -78(8) . .
C13 Co1 C15 N7 53(13) . .
Eu1 N8 C16 Co1 -50(5) . 1_645
C21 N9 C17 C18 -0.6(5) . .
N9 C17 C18 C19 -0.1(5) . .
C17 C18 C19 C20 0.1(5) . .
C18 C19 C20 C21 0.7(5) . .
C17 N9 C21 C20 1.3(4) . .
C17 N9 C21 C22 -178.0(3) . .
C19 C20 C21 N9 -1.4(5) . .
C19 C20 C21 C22 177.9(3) . .
C26 N10 C22 C23 -3.1(5) . .
C26 N10 C22 C21 176.4(3) . .
N9 C21 C22 N10 -17.4(4) . .
C20 C21 C22 N10 163.3(3) . .
N9 C21 C22 C23 162.1(3) . .
C20 C21 C22 C23 -17.3(5) . .
N10 C22 C23 C24 1.3(5) . .
C21 C22 C23 C24 -178.1(3) . .
C22 C23 C24 C25 2.0(6) . .
C23 C24 C25 C26 -3.3(6) . .
C22 N10 C26 C25 1.7(6) . .
C24 C25 C26 N10 1.6(6) . .
C5S N1S C1S C2S 1.2(6) . .
N1S C1S C2S C3S 2.0(6) . .
C1S C2S C3S C4S -2.5(6) . .
C2S C3S C4S C5S -0.1(6) . .
C1S N1S C5S C4S -3.9(5) . .
C1S N1S C5S C5S 177.0(4) . 2_765
C3S C4S C5S N1S 3.5(5) . .
C3S C4S C5S C5S -177.5(4) . 2_765
